data_7017753
loop_
_publ_author_name
'Klingele, Julia'
'Kaase, Dominic'
'Klingele, Marco H.'
'Lach, Jochen'

_publ_section_title
;
 Synthesis and mononuclear complexes of the bis-bidentate ligand
 2,5-di(2-pyridyl)-1,3,4-thiadiazole (dptd): spin crossover in
 [Fe(II)(dptd)2(NCSe)2] and [Fe(II)(dptd)2(NCBH3)2]&#x00B7;H2O.
;
_journal_issue 4
_journal_name_full 'Dalton transactions (Cambridge, England : 2003)'
_journal_page_first 1397
_journal_page_last 1406
_journal_paper_doi 10.1039/c1dt11396h
_journal_volume 41
_journal_year 2012
_chemical_formula_moiety
;
C26 H22 B2 Fe N10 S2, (C H2 Cl2), (H2 O)
;
_chemical_formula_sum 'C27 H26 B2 Cl2 Fe N10 O S2'
_chemical_formula_weight 719.07
_chemical_name_systematic
;
?
;
_space_group_IT_number 2
_symmetry_cell_setting triclinic
_symmetry_space_group_name_Hall '-P 1'
_symmetry_space_group_name_H-M 'P -1'
_atom_sites_solution_hydrogens geom
_atom_sites_solution_primary direct
_atom_sites_solution_secondary difmap
_audit_creation_method SHELXL-97
_cell_angle_alpha 76.17(3)
_cell_angle_beta 73.65(3)
_cell_angle_gamma 67.19(3)
_cell_formula_units_Z 1
_cell_length_a 7.5525(15)
_cell_length_b 9.7374(19)
_cell_length_c 12.919(3)
_cell_measurement_reflns_used 3788
_cell_measurement_temperature 100(2)
_cell_measurement_theta_max 27.48
_cell_measurement_theta_min 2.99
_cell_volume 831.3(4)
_computing_cell_refinement
;
CrystalClear-SM Expert 2.0 r1 (Rigaku, 2009)
;
_computing_data_collection
;
CrystalClear-SM Expert 2.0 r1 (Rigaku, 2009)
;
_computing_data_reduction
;
CrystalClear-SM Expert 2.0 r1 (Rigaku, 2009)
;
_computing_structure_refinement 'SHELXL-97 (Sheldrick, 1997)'
_computing_structure_solution 'SHELXS-97 (Sheldrick, 1990)'
_diffrn_ambient_temperature 100(2)
_diffrn_measured_fraction_theta_full 0.992
_diffrn_measured_fraction_theta_max 0.992
_diffrn_measurement_device_type 'Rigaku R-Axis SPIDER'
_diffrn_measurement_method '\w scans'
_diffrn_radiation_monochromator graphite
_diffrn_radiation_source 'fine-focus sealed tube'
_diffrn_radiation_type MoK\a
_diffrn_radiation_wavelength 0.71073
_diffrn_reflns_av_R_equivalents 0.0789
_diffrn_reflns_av_sigmaI/netI 0.0616
_diffrn_reflns_limit_h_max 9
_diffrn_reflns_limit_h_min -9
_diffrn_reflns_limit_k_max 12
_diffrn_reflns_limit_k_min -12
_diffrn_reflns_limit_l_max 16
_diffrn_reflns_limit_l_min -16
_diffrn_reflns_number 17103
_diffrn_reflns_theta_full 27.48
_diffrn_reflns_theta_max 27.48
_diffrn_reflns_theta_min 2.99
_exptl_absorpt_coefficient_mu 0.779
_exptl_absorpt_correction_T_max 0.8350
_exptl_absorpt_correction_T_min 0.7614
_exptl_absorpt_correction_type multi-scan
_exptl_absorpt_process_details
;
March 2001 T Higashi
;
_exptl_crystal_colour purple
_exptl_crystal_density_diffrn 1.436
_exptl_crystal_density_method 'not measured'
_exptl_crystal_description block
_exptl_crystal_F_000 368
_exptl_crystal_size_max 0.37
_exptl_crystal_size_mid 0.36
_exptl_crystal_size_min 0.24
_refine_diff_density_max 0.752
_refine_diff_density_min -0.633
_refine_diff_density_rms 0.095
_refine_ls_extinction_method none
_refine_ls_goodness_of_fit_ref 1.077
_refine_ls_hydrogen_treatment constr
_refine_ls_matrix_type full
_refine_ls_number_parameters 221
_refine_ls_number_reflns 3788
_refine_ls_number_restraints 0
_refine_ls_restrained_S_all 1.077
_refine_ls_R_factor_all 0.1107
_refine_ls_R_factor_gt 0.0747
_refine_ls_shift/su_max 0.004
_refine_ls_shift/su_mean 0.000
_refine_ls_structure_factor_coef Fsqd
_refine_ls_weighting_details 'calc w=1/[\s^2^(Fo^2^)+(0.1294P)^2^+0.2001P] where P=(Fo^2^+2Fc^2^)/3'
_refine_ls_weighting_scheme calc
_refine_ls_wR_factor_gt 0.2058
_refine_ls_wR_factor_ref 0.2346
_reflns_number_gt 2419
_reflns_number_total 3788
_reflns_threshold_expression >2sigma(I)
_cod_data_source_file c1dt11396h.txt
_cod_data_source_block jmk162
_cod_depositor_comments
;
The following automatic conversions were performed:

'_exptl_absorpt_correction_type' value 'Multi-Scan' changed to
'multi-scan' according to
/home/saulius/struct/CIF-dictionaries/cif_core.dic dictionary named
'cif_core.dic' version 2.4.1 from 2010-06-29.

Automatic conversion script
Id: cif_fix_values 1715 2011-07-08 13:25:40Z adriana 
;
_cod_original_cell_volume 831.3(3)
_cod_original_sg_symbol_H-M P-1
_cod_database_code 7017753

loop_
_symmetry_equiv_pos_as_xyz
'x, y, z'
'-x, -y, -z'

loop_
_atom_site_label
_atom_site_type_symbol
_atom_site_fract_x
_atom_site_fract_y
_atom_site_fract_z
_atom_site_U_iso_or_equiv
_atom_site_adp_type
_atom_site_occupancy
_atom_site_symmetry_multiplicity
_atom_site_calc_flag
_atom_site_refinement_flags
_atom_site_disorder_assembly
_atom_site_disorder_group
Fe1 Fe 0.5000 0.5000 0.5000 0.0426(3) Uani 1 2 d S . .
S1 S 0.31582(17) 0.81952(13) 0.21272(10) 0.0523(4) Uani 1 1 d . . .
N1 N 0.6139(5) 0.6666(4) 0.4522(3) 0.0432(8) Uani 1 1 d . . .
N2 N 0.3806(5) 0.6060(4) 0.3717(3) 0.0436(8) Uani 1 1 d . . .
N3 N 0.2601(5) 0.5769(4) 0.3235(3) 0.0444(8) Uani 1 1 d . . .
N4 N 0.0545(6) 0.8001(5) 0.0931(4) 0.0615(11) Uani 1 1 d . . .
C1 C 0.7380(6) 0.6960(6) 0.4960(4) 0.0492(11) Uani 1 1 d . . .
H1 H 0.7862 0.6274 0.5560 0.059 Uiso 1 1 calc R . .
C2 C 0.7964(7) 0.8177(6) 0.4588(4) 0.0585(12) Uani 1 1 d . . .
H2 H 0.8850 0.8313 0.4917 0.070 Uiso 1 1 calc R . .
C3 C 0.7258(8) 0.9234(6) 0.3715(5) 0.0693(15) Uani 1 1 d . . .
H3 H 0.7639 1.0098 0.3448 0.083 Uiso 1 1 calc R . .
C4 C 0.5989(8) 0.8973(6) 0.3259(5) 0.0648(14) Uani 1 1 d . . .
H4 H 0.5467 0.9661 0.2671 0.078 Uiso 1 1 calc R . .
C5 C 0.5490(6) 0.7689(5) 0.3673(4) 0.0489(11) Uani 1 1 d . . .
C6 C 0.4201(6) 0.7282(5) 0.3235(4) 0.0479(10) Uani 1 1 d . . .
C7 C 0.2141(6) 0.6800(5) 0.2408(4) 0.0440(10) Uani 1 1 d . . .
C8 C 0.0835(6) 0.6844(5) 0.1730(3) 0.0443(10) Uani 1 1 d . . .
C9 C -0.0003(7) 0.5757(6) 0.1937(4) 0.0567(12) Uani 1 1 d . . .
H9 H 0.0233 0.4947 0.2519 0.068 Uiso 1 1 calc R . .
C10 C -0.1235(7) 0.5899(6) 0.1243(4) 0.0626(13) Uani 1 1 d . . .
H10 H -0.1842 0.5171 0.1349 0.075 Uiso 1 1 calc R . .
C11 C -0.1547(7) 0.7076(6) 0.0429(4) 0.0593(13) Uani 1 1 d . . .
H11 H -0.2381 0.7191 -0.0039 0.071 Uiso 1 1 calc R . .
C12 C -0.0641(9) 0.8094(6) 0.0293(5) 0.0664(14) Uani 1 1 d . . .
H12 H -0.0859 0.8914 -0.0284 0.080 Uiso 1 1 calc R . .
N51 N 0.2778(5) 0.6302(4) 0.5890(3) 0.0465(9) Uani 1 1 d . . .
C51 C 0.1443(6) 0.7145(5) 0.6372(4) 0.0469(10) Uani 1 1 d . . .
B51 B -0.0376(8) 0.8334(7) 0.7000(5) 0.0636(16) Uani 1 1 d . . .
H51A H -0.0829 0.9256 0.6491 0.095 Uiso 1 1 calc R . .
H51B H 0.0007 0.8568 0.7584 0.095 Uiso 1 1 calc R . .
H51C H -0.1439 0.7921 0.7315 0.095 Uiso 1 1 calc R . .
Cl61 Cl 0.5756(4) 1.1414(4) 0.0883(2) 0.0792(9) Uani 0.50 1 d P A 1
Cl62 Cl 0.5383(4) 1.4493(4) 0.0523(3) 0.0850(9) Uani 0.50 1 d P . 1
C61 C 0.5584(10) 1.2775(9) 0.1515(7) 0.046(2) Uani 0.50 1 d P A 1
H61A H 0.6762 1.2481 0.1823 0.055 Uiso 0.50 1 calc PR A 1
H61B H 0.4413 1.2949 0.2120 0.055 Uiso 0.50 1 calc PR A 1
O70 O 0.5508(10) 1.2916(9) 0.2027(7) 0.166(7) Uani 0.50 1 d PR A 2
H71 H 0.5828 1.2435 0.1335 0.199 Uiso 0.50 1 d PR A 2
H72 H 0.6561 1.3379 0.1929 0.199 Uiso 0.50 1 d PR A 2

loop_
_atom_site_aniso_label
_atom_site_aniso_U_11
_atom_site_aniso_U_22
_atom_site_aniso_U_33
_atom_site_aniso_U_23
_atom_site_aniso_U_13
_atom_site_aniso_U_12
Fe1 0.0315(4) 0.0529(5) 0.0434(5) -0.0142(4) -0.0007(3) -0.0151(4)
S1 0.0521(7) 0.0459(6) 0.0619(7) -0.0079(5) -0.0183(5) -0.0156(5)
N1 0.0298(16) 0.054(2) 0.0448(19) -0.0179(17) -0.0011(14) -0.0117(15)
N2 0.0316(17) 0.051(2) 0.051(2) -0.0190(17) -0.0012(14) -0.0156(15)
N3 0.0349(17) 0.056(2) 0.0418(19) -0.0108(17) -0.0037(14) -0.0158(16)
N4 0.064(3) 0.060(2) 0.067(3) -0.001(2) -0.027(2) -0.024(2)
C1 0.038(2) 0.062(3) 0.051(2) -0.012(2) -0.0064(19) -0.021(2)
C2 0.052(3) 0.069(3) 0.061(3) -0.013(3) -0.011(2) -0.027(2)
C3 0.070(3) 0.056(3) 0.096(4) -0.005(3) -0.025(3) -0.036(3)
C4 0.071(3) 0.054(3) 0.080(4) -0.003(3) -0.034(3) -0.025(3)
C5 0.037(2) 0.049(2) 0.066(3) -0.021(2) -0.012(2) -0.0119(18)
C6 0.044(2) 0.042(2) 0.057(3) -0.014(2) -0.0070(19) -0.0122(18)
C7 0.034(2) 0.050(2) 0.047(2) -0.019(2) -0.0001(17) -0.0120(18)
C8 0.034(2) 0.053(2) 0.042(2) -0.014(2) -0.0034(17) -0.0094(18)
C9 0.054(3) 0.070(3) 0.054(3) -0.008(2) -0.009(2) -0.031(2)
C10 0.055(3) 0.076(3) 0.067(3) -0.017(3) -0.007(2) -0.033(3)
C11 0.049(3) 0.082(4) 0.051(3) -0.018(3) -0.014(2) -0.021(2)
C12 0.072(3) 0.066(3) 0.068(3) 0.002(3) -0.031(3) -0.027(3)
N51 0.0369(18) 0.054(2) 0.048(2) -0.0116(17) -0.0002(15) -0.0189(16)
C51 0.041(2) 0.050(2) 0.050(2) -0.009(2) -0.0001(19) -0.0204(19)
B51 0.045(3) 0.061(3) 0.070(4) -0.019(3) 0.007(3) -0.011(3)
Cl61 0.0554(15) 0.097(2) 0.0531(14) 0.0028(14) 0.0059(11) -0.0131(14)
Cl62 0.0652(17) 0.088(2) 0.082(2) -0.0230(16) 0.0104(15) -0.0170(15)
C61 0.030(4) 0.069(6) 0.043(5) -0.024(4) -0.003(3) -0.016(4)
O70 0.137(12) 0.124(11) 0.220(19) -0.041(12) -0.001(12) -0.043(9)

loop_
_atom_type_symbol
_atom_type_description
_atom_type_scat_dispersion_real
_atom_type_scat_dispersion_imag
_atom_type_scat_source
C C 0.0033 0.0016 'International Tables Vol C Tables 4.2.6.8 and 6.1.1.4'
H H 0.0000 0.0000 'International Tables Vol C Tables 4.2.6.8 and 6.1.1.4'
B B 0.0013 0.0007 'International Tables Vol C Tables 4.2.6.8 and 6.1.1.4'
N N 0.0061 0.0033 'International Tables Vol C Tables 4.2.6.8 and 6.1.1.4'
S S 0.1246 0.1234 'International Tables Vol C Tables 4.2.6.8 and 6.1.1.4'
Fe Fe 0.3463 0.8444 'International Tables Vol C Tables 4.2.6.8 and 6.1.1.4'
Cl Cl 0.1484 0.1585 'International Tables Vol C Tables 4.2.6.8 and 6.1.1.4'
O O 0.0106 0.0060 'International Tables Vol C Tables 4.2.6.8 and 6.1.1.4'

loop_
_geom_angle_atom_site_label_1
_geom_angle_atom_site_label_2
_geom_angle_atom_site_label_3
_geom_angle
_geom_angle_site_symmetry_1
_geom_angle_site_symmetry_3
N51 Fe1 N51 180.0 2_666 .
N51 Fe1 N2 88.87(15) 2_666 2_666
N51 Fe1 N2 91.13(15) . 2_666
N51 Fe1 N2 91.13(15) 2_666 .
N51 Fe1 N2 88.87(15) . .
N2 Fe1 N2 180.0 2_666 .
N51 Fe1 N1 88.52(14) 2_666 2_666
N51 Fe1 N1 91.48(14) . 2_666
N2 Fe1 N1 80.49(14) 2_666 2_666
N2 Fe1 N1 99.51(15) . 2_666
N51 Fe1 N1 91.48(14) 2_666 .
N51 Fe1 N1 88.52(14) . .
N2 Fe1 N1 99.51(15) 2_666 .
N2 Fe1 N1 80.49(15) . .
N1 Fe1 N1 180.000(1) 2_666 .
C6 S1 C7 86.1(2) . .
C5 N1 C1 115.5(4) . .
C5 N1 Fe1 114.7(3) . .
C1 N1 Fe1 129.7(3) . .
C6 N2 N3 112.9(4) . .
C6 N2 Fe1 114.8(3) . .
N3 N2 Fe1 132.2(3) . .
C7 N3 N2 110.8(4) . .
C8 N4 C12 117.3(4) . .
C2 C1 N1 123.8(5) . .
C1 C2 C3 120.0(5) . .
C4 C3 C2 117.6(5) . .
C3 C4 C5 118.9(5) . .
N1 C5 C4 124.3(4) . .
N1 C5 C6 112.2(4) . .
C4 C5 C6 123.5(5) . .
N2 C6 C5 117.5(4) . .
N2 C6 S1 114.5(4) . .
C5 C6 S1 127.9(4) . .
N3 C7 C8 124.6(4) . .
N3 C7 S1 115.6(3) . .
C8 C7 S1 119.7(4) . .
N4 C8 C9 123.9(4) . .
N4 C8 C7 115.0(4) . .
C9 C8 C7 121.1(4) . .
C8 C9 C10 116.9(5) . .
C11 C10 C9 119.8(5) . .
C10 C11 C12 118.7(5) . .
N4 C12 C11 123.5(5) . .
C51 N51 Fe1 176.1(4) . .
N51 C51 B51 178.2(5) . .
Cl62 Cl62 C61 148.3(5) 2_685 .
Cl61 C61 Cl62 108.4(5) . .

loop_
_geom_bond_atom_site_label_1
_geom_bond_atom_site_label_2
_geom_bond_distance
_geom_bond_site_symmetry_2
Fe1 N51 1.925(4) 2_666
Fe1 N51 1.925(4) .
Fe1 N2 1.982(4) 2_666
Fe1 N2 1.982(4) .
Fe1 N1 2.014(4) 2_666
Fe1 N1 2.014(4) .
S1 C6 1.716(5) .
S1 C7 1.727(4) .
N1 C5 1.356(6) .
N1 C1 1.365(6) .
N2 C6 1.307(6) .
N2 N3 1.379(5) .
N3 C7 1.302(6) .
N4 C8 1.327(6) .
N4 C12 1.344(7) .
C1 C2 1.357(7) .
C2 C3 1.405(8) .
C3 C4 1.382(7) .
C4 C5 1.386(7) .
C5 C6 1.463(6) .
C7 C8 1.477(6) .
C8 C9 1.371(7) .
C9 C10 1.414(7) .
C10 C11 1.353(8) .
C11 C12 1.362(8) .
N51 C51 1.152(5) .
C51 B51 1.573(7) .
Cl61 C61 1.662(9) .
Cl62 Cl62 1.579(7) 2_685
Cl62 C61 1.832(9) .

loop_
_geom_torsion_atom_site_label_1
_geom_torsion_atom_site_label_2
_geom_torsion_atom_site_label_3
_geom_torsion_atom_site_label_4
_geom_torsion
_geom_torsion_site_symmetry_1
N51 Fe1 N1 C5 95.0(3) 2_666
N51 Fe1 N1 C5 -85.0(3) .
N2 Fe1 N1 C5 -175.9(3) 2_666
N2 Fe1 N1 C5 4.1(3) .
N51 Fe1 N1 C1 -88.8(4) 2_666
N51 Fe1 N1 C1 91.2(4) .
N2 Fe1 N1 C1 0.3(4) 2_666
N2 Fe1 N1 C1 -179.7(4) .
N51 Fe1 N2 C6 -94.3(3) 2_666
N51 Fe1 N2 C6 85.7(3) .
N1 Fe1 N2 C6 177.0(3) 2_666
N1 Fe1 N2 C6 -3.0(3) .
N51 Fe1 N2 N3 86.7(3) 2_666
N51 Fe1 N2 N3 -93.3(3) .
N1 Fe1 N2 N3 -2.0(4) 2_666
N1 Fe1 N2 N3 178.0(4) .
C6 N2 N3 C7 -0.3(5) .
Fe1 N2 N3 C7 178.8(3) .
C5 N1 C1 C2 -0.4(6) .
Fe1 N1 C1 C2 -176.5(3) .
N1 C1 C2 C3 1.1(7) .
C1 C2 C3 C4 -0.7(8) .
C2 C3 C4 C5 -0.5(9) .
C1 N1 C5 C4 -0.8(6) .
Fe1 N1 C5 C4 175.9(4) .
C1 N1 C5 C6 178.9(3) .
Fe1 N1 C5 C6 -4.4(4) .
C3 C4 C5 N1 1.3(8) .
C3 C4 C5 C6 -178.4(5) .
N3 N2 C6 C5 -179.3(3) .
Fe1 N2 C6 C5 1.5(5) .
N3 N2 C6 S1 -0.7(5) .
Fe1 N2 C6 S1 -179.88(18) .
N1 C5 C6 N2 2.0(6) .
C4 C5 C6 N2 -178.3(4) .
N1 C5 C6 S1 -176.4(3) .
C4 C5 C6 S1 3.3(7) .
C7 S1 C6 N2 1.0(3) .
C7 S1 C6 C5 179.5(4) .
N2 N3 C7 C8 -178.5(3) .
N2 N3 C7 S1 1.1(4) .
C6 S1 C7 N3 -1.2(3) .
C6 S1 C7 C8 178.4(3) .
C12 N4 C8 C9 -0.2(7) .
C12 N4 C8 C7 -179.7(4) .
N3 C7 C8 N4 179.5(4) .
S1 C7 C8 N4 -0.1(5) .
N3 C7 C8 C9 -0.1(6) .
S1 C7 C8 C9 -179.6(3) .
N4 C8 C9 C10 0.3(7) .
C7 C8 C9 C10 179.9(4) .
C8 C9 C10 C11 -0.5(7) .
C9 C10 C11 C12 0.6(8) .
C8 N4 C12 C11 0.2(8) .
C10 C11 C12 N4 -0.5(8) .
Cl62 Cl62 C61 Cl61 33.5(9) 2_685
